data_4032037
loop_
_publ_author_name
'Mallia, Carl J.'
'Walter, Gary C.'
'Baxendale, Ian R.'

_publ_section_title
;
 Flow carbonylation of sterically hindered ortho-substituted iodoarenes.
;
_journal_name_full 'Beilstein journal of organic chemistry'
_journal_page_first 1503
_journal_page_last 1511
_journal_paper_doi 10.3762/bjoc.12.147
_journal_volume 12
_journal_year 2016
_chemical_formula_moiety 'C24 H33 Br I N O5'
_chemical_formula_sum 'C24 H33 Br I N O5'
_chemical_formula_weight 622.32
_chemical_name_systematic '4-tert-butyl 2-ethyl 5-(4-bromo-3-iodophenyl)-1-ethyl-4-methylpyrrolidine-2,4-dicarboxylate'
_space_group_crystal_system triclinic
_space_group_IT_number 2
_space_group_name_Hall '-P 1'
_space_group_name_H-M_alt 'P -1'
_symmetry_space_group_name_Hall '-P 1'
_symmetry_space_group_name_H-M 'P -1'
_atom_sites_solution_hydrogens geom
_atom_sites_solution_primary direct
_audit_creation_date 2016-03-21
_audit_creation_method
;
Olex2 1.2-beta
(compiled 2016.02.19 svn.r3266 for OlexSys, GUI svn.r5155)
;
_cell_angle_alpha 94.4785(19)
_cell_angle_beta 101.2553(19)
_cell_angle_gamma 116.2515(17)
_cell_formula_units_Z 2
_cell_length_a 8.8223(5)
_cell_length_b 9.7894(5)
_cell_length_c 17.1881(9)
_cell_measurement_reflns_used 9982
_cell_measurement_temperature 120
_cell_measurement_theta_max 34.36
_cell_measurement_theta_min 2.36
_cell_volume 1282.73(12)
_computing_cell_refinement 'APEX2 v.2013.4_1 (Bruker, 2013)'
_computing_data_collection 'APEX2 v.2013.4_1 (Bruker, 2013)'
_computing_data_reduction 'SAINT v8.34A (Bruker, 2013)'
_computing_molecular_graphics 'Olex2 (Dolomanov et al., 2009)'
_computing_publication_material 'Olex2 (Dolomanov et al., 2009)'
_computing_structure_refinement 'ShelXL 2014/7 (Sheldrick, 2015)'
_computing_structure_solution 'ShelXS 2013/1 (Sheldrick, 2008)'
_diffrn_ambient_temperature 120
_diffrn_detector_type 'Bruker PHOTON 100 CMOS'
_diffrn_measured_fraction_theta_full 0.999
_diffrn_measured_fraction_theta_max 0.901
_diffrn_measurement_device '3-circle area detector diffractometer'
_diffrn_measurement_device_type 'Bruker D8 Venture'
_diffrn_measurement_method '\f and \w scans'
_diffrn_radiation_monochromator 'focusing mirrors'
_diffrn_radiation_probe x-ray
_diffrn_radiation_type MoK\a
_diffrn_radiation_wavelength 0.71073
_diffrn_reflns_av_R_equivalents 0.0312
_diffrn_reflns_av_unetI/netI 0.0348
_diffrn_reflns_Laue_measured_fraction_full 0.999
_diffrn_reflns_Laue_measured_fraction_max 0.901
_diffrn_reflns_limit_h_max 14
_diffrn_reflns_limit_h_min -14
_diffrn_reflns_limit_k_max 14
_diffrn_reflns_limit_k_min -15
_diffrn_reflns_limit_l_max 27
_diffrn_reflns_limit_l_min -28
_diffrn_reflns_number 34192
_diffrn_reflns_point_group_measured_fraction_full 0.999
_diffrn_reflns_point_group_measured_fraction_max 0.901
_diffrn_reflns_theta_full 30.000
_diffrn_reflns_theta_max 35.849
_diffrn_reflns_theta_min 2.361
_diffrn_source 'ImuS microsource'
_diffrn_standards_number 0
_exptl_absorpt_coefficient_mu 2.839
_exptl_absorpt_correction_T_max 0.8041
_exptl_absorpt_correction_T_min 0.6748
_exptl_absorpt_correction_type integration
_exptl_absorpt_process_details
;
SADABS-2014/4 (Bruker,2014/4) was used for absorption correction.
wR2(int) was 0.0739 before and 0.0470 after correction.
The Ratio of minimum to maximum transmission is 0.6627.
The \l/2 correction factor is Not present.
;
_exptl_crystal_colour colourless
_exptl_crystal_colour_primary colourless
_exptl_crystal_density_diffrn 1.611
_exptl_crystal_description block
_exptl_crystal_F_000 624
_exptl_crystal_size_max 0.209
_exptl_crystal_size_mid 0.151
_exptl_crystal_size_min 0.112
_refine_diff_density_max 1.893
_refine_diff_density_min -0.543
_refine_diff_density_rms 0.106
_refine_ls_extinction_method none
_refine_ls_goodness_of_fit_ref 1.032
_refine_ls_hydrogen_treatment constr
_refine_ls_matrix_type full
_refine_ls_number_parameters 305
_refine_ls_number_reflns 10848
_refine_ls_number_restraints 0
_refine_ls_restrained_S_all 1.032
_refine_ls_R_factor_all 0.0398
_refine_ls_R_factor_gt 0.0274
_refine_ls_shift/su_max 0.003
_refine_ls_shift/su_mean 0.000
_refine_ls_structure_factor_coef Fsqd
_refine_ls_weighting_details 'w=1/[\s^2^(Fo^2^)+(0.0240P)^2^+0.5310P] where P=(Fo^2^+2Fc^2^)/3'
_refine_ls_weighting_scheme calc
_refine_ls_wR_factor_gt 0.0557
_refine_ls_wR_factor_ref 0.0591
_reflns_Friedel_coverage 0.000
_reflns_number_gt 9096
_reflns_number_total 10848
_reflns_threshold_expression 'I > 2\s(I)'
_cod_data_source_file 1860-5397-12-147-S2.cif
_cod_data_source_block 16srv107
_cod_depositor_comments
;
The following automatic conversions were performed:

'_diffrn_radiation_probe' value 'X-ray' changed to 'x-ray' according
to
/usr/data/users/saulius/crontab/automatic-downloads/rss-feeds/Beilstein/lib/dictionaries/cif_core.dic
dictionary named 'cif_core.dic' version 2.4.2 from 2011-04-26.

Automatic conversion script
Id: cif_fix_values 4268 2015-11-12 08:31:59Z antanas 

 Adding full bibliography for 4032037.cif.
;
_cod_database_code 4032037
_shelx_space_group_comment
;
The symmetry employed for this shelxl refinement is uniquely defined
by the following loop, which should always be used as a source of
symmetry information in preference to the above space-group names.
They are only intended as comments.
;
_shelx_estimated_absorpt_t_max 0.742
_shelx_estimated_absorpt_t_min 0.588
_computing.bruker_data_scaling 'SADABS V2012/1 (Bruker AXS Inc.)'

_olex2_refinement_description
;
1. Fixed Uiso
 At 1.2 times of:
  All C(H) groups, All C(H,H) groups
2. Others
 Uiso(H8A)=Uiso(H8B)=Uiso(H8C)=FVAR(1)
 Uiso(H9A)=Uiso(H9B)=Uiso(H9C)=FVAR(2)
 Uiso(H10A)=Uiso(H10B)=Uiso(H10C)=FVAR(3)
 Uiso(H12A)=Uiso(H12B)=Uiso(H12C)=FVAR(4)
 Uiso(H13A)=Uiso(H13B)=Uiso(H13C)=FVAR(5)
 Uiso(H16A)=Uiso(H16B)=Uiso(H16C)=FVAR(6)
 Uiso(H17A)=Uiso(H17B)=Uiso(H17C)=FVAR(7)
 Uiso(H18A)=Uiso(H18B)=Uiso(H18C)=FVAR(8)
3.a Ternary CH refined with riding coordinates:
 C2(H2), C5(H5)
3.b Secondary CH2 refined with riding coordinates:
 C3(H3A,H3B), C11(H11A,H11B)
3.c Aromatic/amide H refined with riding coordinates:
 C20(H20), C23(H23), C24(H24)
3.d Idealised Me refined as rotating group:
 C8(H8A,H8B,H8C), C9(H9A,H9B,H9C), C10(H10A,H10B,H10C), C12(H12A,H12B,H12C),
 C13(H13A,H13B,H13C), C16(H16A,H16B,H16C), C17(H17A,H17B,H17C), C18(H18A,H18B,
 H18C)
;
_shelx_shelxl_version_number 2014/7

loop_
_space_group_symop_operation_xyz
'x, y, z'
'-x, -y, -z'

loop_
_atom_site_label
_atom_site_type_symbol
_atom_site_fract_x
_atom_site_fract_y
_atom_site_fract_z
_atom_site_U_iso_or_equiv
_atom_site_adp_type
_atom_site_occupancy
_atom_site_site_symmetry_order
_atom_site_calc_flag
_atom_site_refinement_flags_posn
I I 0.55381(2) 0.64759(2) 0.34315(2) 0.01596(3) Uani 1 1 d .
Br Br 0.77498(2) 0.60640(2) 0.52676(2) 0.02164(4) Uani 1 1 d .
O1 O 0.29472(15) 0.21491(13) -0.01411(6) 0.0204(2) Uani 1 1 d .
O2 O 0.41906(16) 0.37514(13) 0.10666(7) 0.0221(2) Uani 1 1 d .
O3 O 0.23501(14) -0.02310(12) 0.28546(6) 0.01571(19) Uani 1 1 d .
O4 O 0.42450(15) -0.11778(13) 0.32060(7) 0.0203(2) Uani 1 1 d .
O5 O 0.69532(15) 0.29838(14) 0.04299(7) 0.0238(2) Uani 1 1 d .
N N 0.60063(15) 0.19301(13) 0.14497(7) 0.0126(2) Uani 1 1 d .
C1 C 0.38328(19) 0.25620(17) 0.06327(8) 0.0157(3) Uani 1 1 d .
C2 C 0.42379(18) 0.12976(16) 0.09118(8) 0.0141(2) Uani 1 1 d .
H2 H 0.4102 0.0564 0.0433 0.017 Uiso 1 1 calc R
C3 C 0.30571(18) 0.04101(17) 0.14346(9) 0.0158(3) Uani 1 1 d .
H3A H 0.1966 -0.0479 0.1099 0.019 Uiso 1 1 calc R
H3B H 0.2754 0.1095 0.1753 0.019 Uiso 1 1 calc R
C4 C 0.41719(18) -0.01438(16) 0.19868(8) 0.0135(2) Uani 1 1 d .
C5 C 0.60177(18) 0.13149(15) 0.22055(8) 0.0127(2) Uani 1 1 d .
H5 H 0.6934 0.0964 0.2298 0.015 Uiso 1 1 calc R
C6 C 0.73492(19) 0.27149(16) 0.11056(9) 0.0155(3) Uani 1 1 d .
C7 C 0.92647(19) 0.31636(17) 0.15026(9) 0.0170(3) Uani 1 1 d .
C8 C 0.9895(2) 0.3780(2) 0.24163(10) 0.0263(3) Uani 1 1 d .
H8A H 0.9471 0.4517 0.2550 0.033(3) Uiso 1 1 calc GR
H8B H 1.1177 0.4303 0.2581 0.033(3) Uiso 1 1 calc GR
H8C H 0.9442 0.2914 0.2701 0.033(3) Uiso 1 1 calc GR
C9 C 1.0409(2) 0.4434(2) 0.10950(13) 0.0295(4) Uani 1 1 d .
H9A H 1.0011 0.4083 0.0508 0.034(3) Uiso 1 1 calc GR
H9B H 1.1630 0.4650 0.1282 0.034(3) Uiso 1 1 calc GR
H9C H 1.0318 0.5380 0.1235 0.034(3) Uiso 1 1 calc GR
C10 C 0.9493(2) 0.1718(2) 0.13078(12) 0.0289(4) Uani 1 1 d .
H10A H 0.8748 0.0888 0.1554 0.037(4) Uiso 1 1 calc GR
H10B H 1.0719 0.1970 0.1524 0.037(4) Uiso 1 1 calc GR
H10C H 0.9160 0.1373 0.0721 0.037(4) Uiso 1 1 calc GR
C11 C 0.2447(2) 0.3271(2) -0.04670(10) 0.0249(3) Uani 1 1 d .
H11A H 0.3415 0.4337 -0.0261 0.030 Uiso 1 1 calc R
H11B H 0.1406 0.3200 -0.0301 0.030 Uiso 1 1 calc R
C12 C 0.2050(3) 0.2898(2) -0.13642(10) 0.0279(4) Uani 1 1 d .
H12A H 0.1769 0.3666 -0.1598 0.041(4) Uiso 1 1 calc GR
H12B H 0.1049 0.1863 -0.1564 0.041(4) Uiso 1 1 calc GR
H12C H 0.3071 0.2922 -0.1521 0.041(4) Uiso 1 1 calc GR
C13 C 0.4278(2) -0.15013(17) 0.15350(9) 0.0200(3) Uani 1 1 d .
H13A H 0.4843 -0.1164 0.1098 0.031(3) Uiso 1 1 calc GR
H13B H 0.3095 -0.2359 0.1307 0.031(3) Uiso 1 1 calc GR
H13C H 0.4962 -0.1848 0.1911 0.031(3) Uiso 1 1 calc GR
C14 C 0.36035(19) -0.05850(16) 0.27525(9) 0.0146(2) Uani 1 1 d .
C15 C 0.1659(2) -0.04887(18) 0.35827(9) 0.0171(3) Uani 1 1 d .
C16 C 0.3122(2) 0.0439(2) 0.43390(10) 0.0256(3) Uani 1 1 d .
H16A H 0.3939 0.0004 0.4421 0.036(3) Uiso 1 1 calc GR
H16B H 0.2628 0.0390 0.4806 0.036(3) Uiso 1 1 calc GR
H16C H 0.3744 0.1521 0.4278 0.036(3) Uiso 1 1 calc GR
C17 C 0.0744(2) -0.22160(19) 0.35946(10) 0.0236(3) Uani 1 1 d .
H17A H -0.0141 -0.2767 0.3082 0.032(3) Uiso 1 1 calc GR
H17B H 0.0179 -0.2390 0.4041 0.032(3) Uiso 1 1 calc GR
H17C H 0.1604 -0.2603 0.3668 0.032(3) Uiso 1 1 calc GR
C18 C 0.0351(2) 0.0140(2) 0.34420(10) 0.0219(3) Uani 1 1 d .
H18A H 0.0941 0.1216 0.3366 0.025(3) Uiso 1 1 calc GR
H18B H -0.0137 0.0099 0.3910 0.025(3) Uiso 1 1 calc GR
H18C H -0.0593 -0.0491 0.2959 0.025(3) Uiso 1 1 calc GR
C19 C 0.63636(18) 0.24752(16) 0.29442(8) 0.0128(2) Uani 1 1 d .
C20 C 0.59060(18) 0.36623(16) 0.28881(8) 0.0131(2) Uani 1 1 d .
H20 H 0.5339 0.3746 0.2378 0.016 Uiso 1 1 calc R
C21 C 0.62740(18) 0.47333(16) 0.35761(8) 0.0135(2) Uani 1 1 d .
C22 C 0.71182(19) 0.46118(17) 0.43199(8) 0.0151(2) Uani 1 1 d .
C23 C 0.7572(2) 0.34262(17) 0.43815(9) 0.0177(3) Uani 1 1 d .
H23 H 0.8147 0.3347 0.4891 0.021 Uiso 1 1 calc R
C24 C 0.71867(19) 0.23611(17) 0.36990(9) 0.0167(3) Uani 1 1 d .
H24 H 0.7485 0.1545 0.3745 0.020 Uiso 1 1 calc R

loop_
_atom_site_aniso_label
_atom_site_aniso_U_11
_atom_site_aniso_U_22
_atom_site_aniso_U_33
_atom_site_aniso_U_23
_atom_site_aniso_U_13
_atom_site_aniso_U_12
I 0.01802(5) 0.01443(4) 0.01783(5) 0.00204(3) 0.00432(3) 0.00993(3)
Br 0.02480(8) 0.02406(8) 0.01292(7) -0.00377(5) 0.00110(5) 0.01138(6)
O1 0.0252(6) 0.0205(5) 0.0143(5) 0.0022(4) -0.0022(4) 0.0128(5)
O2 0.0304(6) 0.0230(6) 0.0155(5) 0.0019(4) 0.0008(4) 0.0172(5)
O3 0.0184(5) 0.0172(5) 0.0154(5) 0.0048(4) 0.0067(4) 0.0105(4)
O4 0.0261(6) 0.0229(5) 0.0205(5) 0.0099(4) 0.0090(4) 0.0169(5)
O5 0.0228(6) 0.0316(6) 0.0191(5) 0.0113(5) 0.0088(4) 0.0123(5)
N 0.0125(5) 0.0145(5) 0.0112(5) 0.0028(4) 0.0026(4) 0.0066(4)
C1 0.0154(6) 0.0190(6) 0.0129(6) 0.0042(5) 0.0024(5) 0.0085(5)
C2 0.0139(6) 0.0145(6) 0.0122(6) 0.0020(5) 0.0012(5) 0.0061(5)
C3 0.0129(6) 0.0168(6) 0.0159(6) 0.0051(5) 0.0027(5) 0.0054(5)
C4 0.0150(6) 0.0127(6) 0.0131(6) 0.0027(5) 0.0042(5) 0.0066(5)
C5 0.0149(6) 0.0131(6) 0.0124(6) 0.0029(4) 0.0030(5) 0.0086(5)
C6 0.0168(6) 0.0145(6) 0.0174(6) 0.0025(5) 0.0064(5) 0.0086(5)
C7 0.0144(6) 0.0166(6) 0.0222(7) 0.0044(5) 0.0069(5) 0.0081(5)
C8 0.0137(7) 0.0296(9) 0.0267(8) -0.0022(7) 0.0015(6) 0.0051(6)
C9 0.0207(8) 0.0293(9) 0.0443(11) 0.0175(8) 0.0168(7) 0.0116(7)
C10 0.0259(8) 0.0248(8) 0.0429(10) 0.0047(7) 0.0113(7) 0.0172(7)
C11 0.0363(9) 0.0279(8) 0.0163(7) 0.0056(6) 0.0007(6) 0.0224(7)
C12 0.0396(10) 0.0346(9) 0.0172(7) 0.0074(6) 0.0043(7) 0.0248(8)
C13 0.0268(8) 0.0140(6) 0.0193(7) 0.0010(5) 0.0079(6) 0.0091(6)
C14 0.0161(6) 0.0108(6) 0.0168(6) 0.0017(5) 0.0050(5) 0.0060(5)
C15 0.0192(7) 0.0204(7) 0.0137(6) 0.0033(5) 0.0068(5) 0.0100(6)
C16 0.0239(8) 0.0337(9) 0.0177(7) -0.0021(6) 0.0022(6) 0.0147(7)
C17 0.0269(8) 0.0222(7) 0.0242(8) 0.0109(6) 0.0124(6) 0.0102(6)
C18 0.0229(7) 0.0267(8) 0.0208(7) 0.0021(6) 0.0074(6) 0.0153(6)
C19 0.0125(6) 0.0128(6) 0.0133(6) 0.0020(4) 0.0027(5) 0.0065(5)
C20 0.0143(6) 0.0134(6) 0.0121(6) 0.0024(4) 0.0023(5) 0.0073(5)
C21 0.0144(6) 0.0119(6) 0.0144(6) 0.0013(5) 0.0038(5) 0.0065(5)
C22 0.0151(6) 0.0159(6) 0.0122(6) 0.0011(5) 0.0026(5) 0.0060(5)
C23 0.0188(7) 0.0196(7) 0.0139(6) 0.0033(5) 0.0008(5) 0.0098(6)
C24 0.0191(7) 0.0167(6) 0.0157(6) 0.0035(5) 0.0018(5) 0.0106(5)

loop_
_atom_type_symbol
_atom_type_description
_atom_type_scat_dispersion_real
_atom_type_scat_dispersion_imag
_atom_type_scat_source
C C 0.0033 0.0016 'International Tables Vol C Tables 4.2.6.8 and 6.1.1.4'
H H 0.0000 0.0000 'International Tables Vol C Tables 4.2.6.8 and 6.1.1.4'
N N 0.0061 0.0033 'International Tables Vol C Tables 4.2.6.8 and 6.1.1.4'
O O 0.0106 0.0060 'International Tables Vol C Tables 4.2.6.8 and 6.1.1.4'
Br Br -0.2901 2.4595 'International Tables Vol C Tables 4.2.6.8 and 6.1.1.4'
I I -0.4742 1.8119 'International Tables Vol C Tables 4.2.6.8 and 6.1.1.4'

loop_
_exptl_crystal_face_index_h
_exptl_crystal_face_index_k
_exptl_crystal_face_index_l
_exptl_crystal_face_perp_dist
0.00 0.00 1.00 0.0400
0.00 0.00 -1.00 0.0560
-2.00 1.00 -2.00 0.0620
2.00 -1.00 -2.00 0.0990
-2.00 1.00 2.00 0.0820
0.00 -2.00 1.00 0.0770
0.00 2.00 -1.00 0.0520
0.00 -2.00 -1.00 0.0680
-1.00 2.00 0.00 0.0550
-1.00 1.00 -2.00 0.0460
1.00 -1.00 2.00 0.0700
0.00 1.00 -2.00 0.0490
1.00 -2.00 2.00 0.0800
-2.00 0.00 1.00 0.0870

loop_
_geom_angle_atom_site_label_1
_geom_angle_atom_site_label_2
_geom_angle_atom_site_label_3
_geom_angle
C1 O1 C11 115.62(12)
C14 O3 C15 121.50(11)
C2 N C5 112.79(11)
C6 N C2 115.27(11)
C6 N C5 130.43(12)
O1 C1 C2 111.10(12)
O2 C1 O1 124.46(13)
O2 C1 C2 124.35(13)
N C2 C1 112.26(11)
N C2 C3 103.21(11)
C1 C2 C3 111.62(12)
C2 C3 C4 103.60(11)
C3 C4 C5 101.77(10)
C3 C4 C13 111.79(12)
C13 C4 C5 108.79(11)
C14 C4 C3 114.95(12)
C14 C4 C5 110.25(11)
C14 C4 C13 108.99(11)
N C5 C4 101.71(10)
N C5 C19 113.93(11)
C19 C5 C4 114.42(11)
O5 C6 N 117.01(13)
O5 C6 C7 119.87(13)
N C6 C7 123.00(12)
C6 C7 C10 106.74(13)
C8 C7 C6 116.17(12)
C8 C7 C9 107.70(14)
C8 C7 C10 110.07(14)
C9 C7 C6 107.34(12)
C9 C7 C10 108.58(14)
O1 C11 C12 107.68(13)
O3 C14 C4 112.33(12)
O4 C14 O3 125.12(13)
O4 C14 C4 122.55(13)
O3 C15 C16 110.11(12)
O3 C15 C17 109.72(12)
O3 C15 C18 102.01(11)
C16 C15 C17 112.70(13)
C16 C15 C18 110.94(13)
C18 C15 C17 110.84(13)
C20 C19 C5 121.90(12)
C20 C19 C24 119.04(13)
C24 C19 C5 119.05(12)
C19 C20 C21 120.63(12)
C20 C21 I 117.86(10)
C22 C21 I 122.78(10)
C22 C21 C20 119.36(13)
C21 C22 Br 121.87(11)
C23 C22 Br 117.76(10)
C23 C22 C21 120.35(13)
C24 C23 C22 119.94(13)
C23 C24 C19 120.67(13)

loop_
_geom_bond_atom_site_label_1
_geom_bond_atom_site_label_2
_geom_bond_distance
I C21 2.0921(14)
Br C22 1.8890(14)
O1 C1 1.3319(17)
O1 C11 1.4633(18)
O2 C1 1.2077(18)
O3 C14 1.3338(17)
O3 C15 1.4873(17)
O4 C14 1.2057(17)
O5 C6 1.2293(18)
N C2 1.4715(17)
N C5 1.4741(17)
N C6 1.3722(18)
C1 C2 1.5189(19)
C2 C3 1.528(2)
C3 C4 1.5330(19)
C4 C5 1.5660(19)
C4 C13 1.534(2)
C4 C14 1.5247(19)
C5 C19 1.5207(19)
C6 C7 1.536(2)
C7 C8 1.534(2)
C7 C9 1.536(2)
C7 C10 1.537(2)
C11 C12 1.491(2)
C15 C16 1.518(2)
C15 C17 1.522(2)
C15 C18 1.520(2)
C19 C20 1.3930(18)
C19 C24 1.3962(19)
C20 C21 1.3995(19)
C21 C22 1.3905(19)
C22 C23 1.390(2)
C23 C24 1.385(2)
